data_7233775
loop_
_publ_author_name
'L. A. Rochford'
'D. S. Keeble'
'O. J. Holmes'
'G. J. Clarkson'
'T. S. Jones'

_publ_section_title
;
 Controlling templating effects at the organic/inorganic interface using
 (111) oriented copper iodide
;
_journal_name_full 'Journal of Materials Chemistry C'
_journal_page_first 6056
_journal_page_last 6060
_journal_paper_doi 10.1039/C4TC00759J
_journal_volume 2
_journal_year 2014
_chemical_formula_moiety 'C32 H16 Fe N8'
_chemical_formula_sum 'C32 H16 Fe N8'
_chemical_formula_weight 568.38
_space_group_crystal_system monoclinic
_space_group_IT_number 14
_space_group_name_Hall '-P 2yn'
_space_group_name_H-M_alt 'P 1 21/n 1'
_atom_sites_solution_hydrogens geom
_atom_sites_solution_primary direct
_cell_angle_alpha 90
_cell_angle_beta 105.582(3)
_cell_angle_gamma 90
_cell_formula_units_Z 2
_cell_length_a 14.6133(4)
_cell_length_b 4.78734(11)
_cell_length_c 17.2977(4)
_cell_measurement_reflns_used 4574
_cell_measurement_temperature 293.5(2)
_cell_measurement_theta_max 36.3040
_cell_measurement_theta_min 3.5560
_cell_volume 1165.65(5)
_computing_cell_refinement
;
CrysAlisPro, Agilent Technologies,
Version 1.171.36.28 (release 01-02-2013 CrysAlis171 .NET)
(compiled Feb  1 2013,16:14:44)
;
_computing_data_collection
;
CrysAlisPro, Agilent Technologies,
Version 1.171.36.28 (release 01-02-2013 CrysAlis171 .NET)
(compiled Feb  1 2013,16:14:44)
;
_computing_data_reduction
;
CrysAlisPro, Agilent Technologies,
Version 1.171.36.28 (release 01-02-2013 CrysAlis171 .NET)
(compiled Feb  1 2013,16:14:44)
;
_computing_molecular_graphics 'Olex2 (Dolomanov et al., 2009)'
_computing_publication_material 'Olex2 (Dolomanov et al., 2009)'
_computing_structure_refinement 'ShelXL (Sheldrick, 2008)'
_computing_structure_solution 'ShelXS (Sheldrick, 2008)'
_diffrn_ambient_temperature 293.5(2)
_diffrn_detector_area_resol_mean 10.2833
_diffrn_measured_fraction_theta_full 0.985
_diffrn_measured_fraction_theta_max 0.895
_diffrn_measurement_device_type 'Xcalibur, Ruby, Gemini'
_diffrn_measurement_method '\w scans'
_diffrn_orient_matrix_UB_11 0.0419614000
_diffrn_orient_matrix_UB_12 0.0134541000
_diffrn_orient_matrix_UB_13 0.0319381000
_diffrn_orient_matrix_UB_21 0.0279086000
_diffrn_orient_matrix_UB_22 -0.0150503000
_diffrn_orient_matrix_UB_23 -0.0275485000
_diffrn_orient_matrix_UB_31 -0.0009803000
_diffrn_orient_matrix_UB_32 0.1467548000
_diffrn_orient_matrix_UB_33 -0.0057543000
_diffrn_radiation_monochromator graphite
_diffrn_radiation_type MoK\a
_diffrn_radiation_wavelength 0.71073
_diffrn_reflns_av_R_equivalents 0.0325
_diffrn_reflns_av_unetI/netI 0.0432
_diffrn_reflns_Laue_measured_fraction_full 0.985
_diffrn_reflns_Laue_measured_fraction_max 0.895
_diffrn_reflns_limit_h_max 21
_diffrn_reflns_limit_h_min -24
_diffrn_reflns_limit_k_max 7
_diffrn_reflns_limit_k_min -8
_diffrn_reflns_limit_l_max 28
_diffrn_reflns_limit_l_min -28
_diffrn_reflns_number 13513
_diffrn_reflns_point_group_measured_fraction_full 0.985
_diffrn_reflns_point_group_measured_fraction_max 0.895
_diffrn_reflns_theta_full 26.000
_diffrn_reflns_theta_max 37.590
_diffrn_reflns_theta_min 3.249
_diffrn_source 'Enhance (Mo) X-ray Source'
_exptl_absorpt_coefficient_mu 0.691
_exptl_absorpt_correction_T_max 1.00000
_exptl_absorpt_correction_T_min 0.94458
_exptl_absorpt_correction_type multi-scan
_exptl_absorpt_process_details
;
CrysAlisPro, Agilent Technologies,
Version 1.171.36.28 (release 01-02-2013 CrysAlis171 .NET)
(compiled Feb  1 2013,16:14:44)
Empirical absorption correction using spherical harmonics,
 implemented in SCALE3 ABSPACK scaling algorithm.
;
_exptl_crystal_colour green
_exptl_crystal_colour_primary green
_exptl_crystal_density_diffrn 1.619
_exptl_crystal_description block
_exptl_crystal_F_000 580
_exptl_crystal_size_max 0.22
_exptl_crystal_size_mid 0.12
_exptl_crystal_size_min 0.04
_refine_diff_density_max 0.495
_refine_diff_density_min -0.236
_refine_diff_density_rms 0.074
_refine_ls_extinction_coef .
_refine_ls_extinction_method none
_refine_ls_goodness_of_fit_ref 1.058
_refine_ls_hydrogen_treatment constr
_refine_ls_matrix_type full
_refine_ls_number_parameters 187
_refine_ls_number_reflns 5517
_refine_ls_number_restraints 0
_refine_ls_restrained_S_all 1.058
_refine_ls_R_factor_all 0.0747
_refine_ls_R_factor_gt 0.0513
_refine_ls_shift/su_max 0.000
_refine_ls_shift/su_mean 0.000
_refine_ls_structure_factor_coef Fsqd
_refine_ls_weighting_details 'w=1/[\s^2^(Fo^2^)+(0.0513P)^2^+0.2016P] where P=(Fo^2^+2Fc^2^)/3'
_refine_ls_weighting_scheme calc
_refine_ls_wR_factor_gt 0.1118
_refine_ls_wR_factor_ref 0.1227
_reflns_Friedel_coverage 0.000
_reflns_Friedel_fraction_full .
_reflns_Friedel_fraction_max .
_reflns_number_gt 4094
_reflns_number_total 5517
_reflns_threshold_expression 'I > 2\s(I)'
_cod_data_source_file J-Mater-Chem-C-2014-2-6056.cif
_cod_data_source_block fe-pc_test3
_cod_original_cell_volume 1165.65(6)
_cod_database_code 7233775
_shelx_space_group_comment
;
The symmetry employed for this shelxl refinement is uniquely defined
by the following loop, which should always be used as a source of
symmetry information in preference to the above space-group names.
They are only intended as comments.
;
_reflns_odcompleteness_completeness 92.69
_reflns_odcompleteness_iscentric 1
_reflns_odcompleteness_theta 36.23
_olex2_refinement_description
;
1. Fixed Uiso
 At 1.2 times of:
  All C(H) groups
2.a Aromatic/amide H refined with riding coordinates:
 C4(H4), C5(H5), C6(H6), C7(H7), C13(H13), C14(H14), C15(H15), C16(H16)
;

loop_
_space_group_symop_operation_xyz
'x, y, z'
'-x+1/2, y+1/2, -z+1/2'
'-x, -y, -z'
'x-1/2, -y-1/2, z-1/2'

loop_
_atom_site_label
_atom_site_type_symbol
_atom_site_fract_x
_atom_site_fract_y
_atom_site_fract_z
_atom_site_U_iso_or_equiv
_atom_site_adp_type
_atom_site_occupancy
_atom_site_site_symmetry_order
_atom_site_calc_flag
_atom_site_refinement_flags_posn
_atom_site_refinement_flags_adp
_atom_site_refinement_flags_occupancy
_atom_site_disorder_assembly
_atom_site_disorder_group
Fe1 Fe 0.0000 0.0000 0.0000 0.02282(8) Uani 1 2 d S T P . .
N1 N 0.15124(9) -0.5160(2) 0.07882(8) 0.0277(2) Uani 1 1 d . . . . .
C2 C 0.09161(10) -0.4247(3) 0.11881(8) 0.0255(3) Uani 1 1 d . . . . .
N2 N 0.02420(9) -0.2183(2) 0.09691(7) 0.0243(2) Uani 1 1 d . . . . .
C3 C 0.09139(11) -0.5364(3) 0.19684(9) 0.0263(3) Uani 1 1 d . . . . .
C4 C 0.14695(11) -0.7402(3) 0.24431(9) 0.0328(3) Uani 1 1 d . . . . .
H4 H 0.1937 -0.8355 0.2275 0.039 Uiso 1 1 calc R . . . .
C5 C 0.12974(12) -0.7953(4) 0.31785(10) 0.0374(4) Uani 1 1 d . . . . .
H5 H 0.1659 -0.9297 0.3514 0.045 Uiso 1 1 calc R . . . .
C6 C 0.05921(12) -0.6529(4) 0.34244(9) 0.0382(4) Uani 1 1 d . . . . .
H6 H 0.0494 -0.6944 0.3921 0.046 Uiso 1 1 calc R . . . .
C7 C 0.00336(13) -0.4513(4) 0.29475(10) 0.0344(3) Uani 1 1 d . . . . .
H7 H -0.0439 -0.3582 0.3113 0.041 Uiso 1 1 calc R . . . .
C8 C 0.02066(11) -0.3933(3) 0.22106(8) 0.0272(3) Uani 1 1 d . . . . .
C9 C -0.02093(10) -0.1966(3) 0.15738(8) 0.0254(3) Uani 1 1 d . . . . .
N10 N -0.09196(9) -0.0283(2) 0.16013(7) 0.0270(2) Uani 1 1 d . . . . .
C11 C -0.12779(10) 0.1507(3) 0.10138(8) 0.0250(3) Uani 1 1 d . . . . .
N11 N -0.09869(9) 0.1954(2) 0.03272(7) 0.0242(2) Uani 1 1 d . . . . .
C12 C -0.20652(11) 0.3356(3) 0.10172(9) 0.0276(3) Uani 1 1 d . . . . .
C13 C -0.26183(12) 0.3699(4) 0.15542(10) 0.0355(3) Uani 1 1 d . . . . .
H13 H -0.2507 0.2649 0.2023 0.043 Uiso 1 1 calc R . . . .
C14 C -0.33424(13) 0.5668(4) 0.13617(11) 0.0414(4) Uani 1 1 d . . . . .
H14 H -0.3728 0.5928 0.1705 0.050 Uiso 1 1 calc R . . . .
C15 C -0.35014(13) 0.7265(4) 0.06631(11) 0.0411(4) Uani 1 1 d . . . . .
H15 H -0.3990 0.8573 0.0552 0.049 Uiso 1 1 calc R . . . .
C16 C -0.29499(12) 0.6952(3) 0.01314(10) 0.0343(3) Uani 1 1 d . . . . .
H16 H -0.3055 0.8027 -0.0332 0.041 Uiso 1 1 calc R . . . .
C17 C -0.22309(11) 0.4952(3) 0.03214(9) 0.0275(3) Uani 1 1 d . . . . .
C18 C -0.15438(10) 0.4051(3) -0.00948(8) 0.0252(3) Uani 1 1 d . . . . .

loop_
_atom_site_aniso_label
_atom_site_aniso_U_11
_atom_site_aniso_U_22
_atom_site_aniso_U_33
_atom_site_aniso_U_23
_atom_site_aniso_U_13
_atom_site_aniso_U_12
Fe1 0.02282(15) 0.02247(13) 0.02375(13) 0.00170(9) 0.00725(10) 0.00261(10)
N1 0.0259(6) 0.0281(6) 0.0284(5) 0.0034(4) 0.0063(5) 0.0051(5)
C2 0.0235(7) 0.0257(6) 0.0258(6) 0.0021(5) 0.0044(5) 0.0009(5)
N2 0.0233(6) 0.0242(5) 0.0256(5) 0.0007(4) 0.0067(4) 0.0014(4)
C3 0.0233(7) 0.0274(6) 0.0271(6) 0.0038(5) 0.0048(5) -0.0011(5)
C4 0.0274(7) 0.0343(7) 0.0350(7) 0.0086(6) 0.0053(6) 0.0019(6)
C5 0.0317(8) 0.0399(8) 0.0360(7) 0.0146(7) 0.0012(7) -0.0010(7)
C6 0.0373(9) 0.0469(9) 0.0299(7) 0.0106(7) 0.0080(6) -0.0055(7)
C7 0.0357(9) 0.0385(8) 0.0312(7) 0.0053(6) 0.0125(7) -0.0010(6)
C8 0.0258(7) 0.0281(6) 0.0278(6) 0.0026(5) 0.0071(5) -0.0023(5)
C9 0.0248(7) 0.0248(6) 0.0264(6) 0.0020(5) 0.0066(5) -0.0011(5)
N10 0.0266(6) 0.0280(6) 0.0274(5) 0.0018(4) 0.0093(5) 0.0015(5)
C11 0.0235(6) 0.0253(6) 0.0266(6) -0.0015(5) 0.0077(5) 0.0000(5)
N11 0.0235(6) 0.0237(5) 0.0258(5) 0.0009(4) 0.0070(4) 0.0020(4)
C12 0.0261(7) 0.0277(6) 0.0299(6) -0.0020(5) 0.0088(5) 0.0011(5)
C13 0.0365(9) 0.0387(8) 0.0358(7) -0.0010(6) 0.0175(7) 0.0040(7)
C14 0.0371(9) 0.0466(9) 0.0461(9) -0.0051(8) 0.0208(8) 0.0071(8)
C15 0.0350(9) 0.0425(9) 0.0478(9) -0.0031(7) 0.0146(8) 0.0133(7)
C16 0.0323(8) 0.0346(8) 0.0360(7) -0.0005(6) 0.0094(6) 0.0089(6)
C17 0.0250(7) 0.0277(6) 0.0296(6) -0.0033(5) 0.0071(5) 0.0011(5)
C18 0.0227(7) 0.0253(6) 0.0270(6) -0.0012(5) 0.0055(5) 0.0017(5)

loop_
_atom_type_symbol
_atom_type_description
_atom_type_scat_dispersion_real
_atom_type_scat_dispersion_imag
_atom_type_scat_source
C C 0.0033 0.0016 'International Tables Vol C Tables 4.2.6.8 and 6.1.1.4'
H H 0.0000 0.0000 'International Tables Vol C Tables 4.2.6.8 and 6.1.1.4'
Fe Fe 0.3463 0.8444 'International Tables Vol C Tables 4.2.6.8 and 6.1.1.4'
N N 0.0061 0.0033 'International Tables Vol C Tables 4.2.6.8 and 6.1.1.4'

loop_
_geom_angle_atom_site_label_1
_geom_angle_atom_site_label_2
_geom_angle_atom_site_label_3
_geom_angle
_geom_angle_site_symmetry_1
_geom_angle_site_symmetry_3
N2 Fe1 N2 180.00(9) 3 .
N2 Fe1 N11 89.12(5) 3 3
N2 Fe1 N11 90.88(5) . 3
N2 Fe1 N11 90.88(5) 3 .
N2 Fe1 N11 89.12(5) . .
N11 Fe1 N11 180.00(9) 3 .
C18 N1 C2 121.96(13) 3 .
N1 C2 N2 128.07(12) . .
N1 C2 C3 122.02(13) . .
N2 C2 C3 109.90(12) . .
C2 N2 Fe1 125.49(9) . .
C2 N2 C9 107.32(11) . .
C9 N2 Fe1 127.19(10) . .
C4 C3 C2 131.40(14) . .
C4 C3 C8 122.03(13) . .
C8 C3 C2 106.56(12) . .
C3 C4 H4 121.5 . .
C5 C4 C3 117.06(15) . .
C5 C4 H4 121.5 . .
C4 C5 H5 119.4 . .
C4 C5 C6 121.20(15) . .
C6 C5 H5 119.4 . .
C5 C6 H6 119.2 . .
C7 C6 C5 121.67(15) . .
C7 C6 H6 119.2 . .
C6 C7 H7 121.3 . .
C6 C7 C8 117.49(16) . .
C8 C7 H7 121.3 . .
C3 C8 C9 106.48(12) . .
C7 C8 C3 120.55(14) . .
C7 C8 C9 132.96(15) . .
N2 C9 C8 109.72(12) . .
N10 C9 N2 127.64(13) . .
N10 C9 C8 122.64(13) . .
C9 N10 C11 121.19(12) . .
N10 C11 N11 127.59(13) . .
N10 C11 C12 122.78(12) . .
N11 C11 C12 109.64(12) . .
C11 N11 Fe1 127.22(10) . .
C18 N11 Fe1 125.62(9) . .
C18 N11 C11 107.16(11) . .
C13 C12 C11 132.47(14) . .
C17 C12 C11 106.57(12) . .
C17 C12 C13 120.96(14) . .
C12 C13 H13 121.3 . .
C14 C13 C12 117.40(15) . .
C14 C13 H13 121.3 . .
C13 C14 H14 119.4 . .
C13 C14 C15 121.22(15) . .
C15 C14 H14 119.4 . .
C14 C15 H15 119.2 . .
C16 C15 C14 121.64(16) . .
C16 C15 H15 119.2 . .
C15 C16 H16 121.5 . .
C15 C16 C17 117.03(15) . .
C17 C16 H16 121.5 . .
C12 C17 C16 121.75(14) . .
C12 C17 C18 106.48(13) . .
C16 C17 C18 131.77(14) . .
N1 C18 N11 127.97(13) 3 .
N1 C18 C17 121.88(13) 3 .
N11 C18 C17 110.14(12) . .

loop_
_geom_bond_atom_site_label_1
_geom_bond_atom_site_label_2
_geom_bond_distance
_geom_bond_site_symmetry_2
Fe1 N2 1.9259(11) 3
Fe1 N2 1.9259(11) .
Fe1 N11 1.9271(11) 3
Fe1 N11 1.9271(11) .
N1 C2 1.3239(18) .
N1 C18 1.3234(18) 3
C2 N2 1.3747(18) .
C2 C3 1.4525(19) .
N2 C9 1.3823(17) .
C3 C4 1.388(2) .
C3 C8 1.395(2) .
C4 H4 0.9300 .
C4 C5 1.387(2) .
C5 H5 0.9300 .
C5 C6 1.394(3) .
C6 H6 0.9300 .
C6 C7 1.384(2) .
C7 H7 0.9300 .
C7 C8 1.393(2) .
C8 C9 1.453(2) .
C9 N10 1.3247(18) .
N10 C11 1.3251(18) .
C11 N11 1.3815(17) .
C11 C12 1.453(2) .
N11 C18 1.3727(18) .
C12 C13 1.395(2) .
C12 C17 1.391(2) .
C13 H13 0.9300 .
C13 C14 1.389(3) .
C14 H14 0.9300 .
C14 C15 1.396(3) .
C15 H15 0.9300 .
C15 C16 1.384(2) .
C16 H16 0.9300 .
C16 C17 1.394(2) .
C17 C18 1.4493(19) .
C18 N1 1.3235(18) 3

loop_
_geom_torsion_atom_site_label_1
_geom_torsion_atom_site_label_2
_geom_torsion_atom_site_label_3
_geom_torsion_atom_site_label_4
_geom_torsion
_geom_torsion_site_symmetry_1
_geom_torsion_site_symmetry_2
_geom_torsion_site_symmetry_3
_geom_torsion_site_symmetry_4
Fe1 N2 C9 C8 -178.10(10) . . . .
Fe1 N2 C9 N10 2.4(2) . . . .
Fe1 N11 C18 N1 -0.9(2) . . . 3
Fe1 N11 C18 C17 177.94(10) . . . .
N1 C2 N2 Fe1 -0.9(2) . . . .
N1 C2 N2 C9 179.89(14) . . . .
N1 C2 C3 C4 0.6(3) . . . .
N1 C2 C3 C8 179.78(14) . . . .
C2 N2 C9 C8 1.14(16) . . . .
C2 N2 C9 N10 -178.36(14) . . . .
C2 C3 C4 C5 178.64(16) . . . .
C2 C3 C8 C7 -179.30(15) . . . .
C2 C3 C8 C9 -0.06(16) . . . .
N2 C2 C3 C4 -178.43(15) . . . .
N2 C2 C3 C8 0.77(17) . . . .
N2 C9 N10 C11 -1.2(2) . . . .
C3 C2 N2 Fe1 178.08(10) . . . .
C3 C2 N2 C9 -1.18(16) . . . .
C3 C4 C5 C6 0.4(2) . . . .
C3 C8 C9 N2 -0.66(16) . . . .
C3 C8 C9 N10 178.87(13) . . . .
C4 C3 C8 C7 0.0(2) . . . .
C4 C3 C8 C9 179.23(14) . . . .
C4 C5 C6 C7 0.1(3) . . . .
C5 C6 C7 C8 -0.5(3) . . . .
C6 C7 C8 C3 0.5(2) . . . .
C6 C7 C8 C9 -178.50(16) . . . .
C7 C8 C9 N2 178.44(17) . . . .
C7 C8 C9 N10 -2.0(3) . . . .
C8 C3 C4 C5 -0.5(2) . . . .
C8 C9 N10 C11 179.37(14) . . . .
C9 N10 C11 N11 -1.4(2) . . . .
C9 N10 C11 C12 179.10(13) . . . .
N10 C11 N11 Fe1 2.5(2) . . . .
N10 C11 N11 C18 -178.29(14) . . . .
N10 C11 C12 C13 -1.8(3) . . . .
N10 C11 C12 C17 178.79(14) . . . .
C11 N11 C18 N1 179.88(15) . . . 3
C11 N11 C18 C17 -1.28(16) . . . .
C11 C12 C13 C14 -178.77(17) . . . .
C11 C12 C17 C16 179.62(14) . . . .
C11 C12 C17 C18 0.04(16) . . . .
N11 C11 C12 C13 178.61(16) . . . .
N11 C11 C12 C17 -0.83(16) . . . .
C12 C11 N11 Fe1 -177.90(9) . . . .
C12 C11 N11 C18 1.30(16) . . . .
C12 C13 C14 C15 -0.8(3) . . . .
C12 C17 C18 N1 179.69(14) . . . 3
C12 C17 C18 N11 0.77(16) . . . .
C13 C12 C17 C16 0.1(2) . . . .
C13 C12 C17 C18 -179.48(14) . . . .
C13 C14 C15 C16 0.3(3) . . . .
C14 C15 C16 C17 0.4(3) . . . .
C15 C16 C17 C12 -0.6(2) . . . .
C15 C16 C17 C18 178.84(16) . . . .
C16 C17 C18 N1 0.2(3) . . . 3
C16 C17 C18 N11 -178.75(16) . . . .
C17 C12 C13 C14 0.6(2) . . . .
C18 N1 C2 N2 2.0(2) 3 . . .
C18 N1 C2 C3 -176.79(14) 3 . . .
